data_2101146
loop_
_publ_author_name
'Meyer, M.'
'Paciorek, W. A.'
'Schenk, K. J.'
'Chapuis, G.'
'Depmeier, W.'

_publ_section_title
;
 Incommensurately modulated structure of \g-PAMC: new experimental
 evidence for amplitude and phase fluctuations
;
_journal_issue 3
_journal_name_full 'Acta Crystallographica Section B'
_journal_page_first 333
_journal_page_last 343
_journal_paper_doi 10.1107/S0108768193011425
_journal_volume 50
_journal_year 1994
_chemical_formula_moiety 'C6 H20 Cl4 Mn1 N2'
_chemical_formula_sum 'C6 H20 Cl4 Mn N2'
_chemical_formula_weight 316.98
_space_group_crystal_system orthorhombic
_space_group_IT_number 64
_space_group_name_Hall '-A 2ab 2ab'
_space_group_name_H-M_alt 'A e m a'
_space_group_ssg_IT_number 64.3
_space_group_ssg_name_IT 'A b m a (\a 0 1) 0 0 0'
_cell_angle_alpha 90.
_cell_angle_beta 90.
_cell_angle_gamma 90.
_cell_formula_units_Z 4
_cell_length_a 7.414(2)
_cell_length_b 7.289(2)
_cell_length_c 26.803(7)
_cell_volume 1448.5(7)
_diffrn_radiation_type CuK\a
_diffrn_radiation_wavelength 1.54184
_diffrn_reflns_av_R_equivalents 0.064
_diffrn_reflns_limit_h_max 0
_diffrn_reflns_limit_h_min 0
_diffrn_reflns_limit_k_max 8
_diffrn_reflns_limit_k_min 0
_diffrn_reflns_limit_l_max 29
_diffrn_reflns_limit_l_min 0
_diffrn_reflns_number 6563
_diffrn_standards_decay_% 30
_exptl_absorpt_coefficient_mu 14.01
_exptl_absorpt_correction_T_max 18.789
_exptl_absorpt_correction_T_min 1.567
_exptl_crystal_density_diffrn 1.462
_exptl_crystal_description platelet
_exptl_crystal_size_max 0.618
_exptl_crystal_size_mid 0.612
_exptl_crystal_size_min 0.064
_refine_ls_weighting_details 'w = 1/\s^2^(F)'
_refine_ls_weighting_scheme calc
_reflns_number_observed 1056
_reflns_number_total 1888
_reflns_observed_criterion I>3\s(I)
_cod_data_source_file du0377.cif
_cod_data_source_block du0377a
_cod_depositor_comments
;
The following automatic conversions were performed:

'_refine_ls_weighting_scheme' value '1/\s^2^(F)' was changed to
'calc'. New tag '_refine_ls_weighting_details' was created. The value
of the new tag was set to 'w = 1/\s^2^(F)'.

Automatic conversion script
Id: cif_fix_values 3143 2015-03-26 13:38:13Z robertas 
;
_cod_original_cell_volume 1448.5
_cod_original_formula_sum 'C6 H20 Cl4 Mn1 N2'
_cod_database_code 2101146

loop_
_space_group_symop_id
_space_group_symop_operation_xyz
1 x,y,z
2 -x+1/2,-y+1/2,z
3 x+1/2,-y+1/2,-z
4 -x,y,-z
5 -x,-y,-z
6 x+1/2,y+1/2,-z
7 -x+1/2,y+1/2,z
8 x,-y,z
9 x,y+1/2,z+1/2
10 -x+1/2,-y,z+1/2
11 x+1/2,-y,-z+1/2
12 -x,y+1/2,-z+1/2
13 -x,-y+1/2,-z+1/2
14 x+1/2,y,-z+1/2
15 -x+1/2,y,z+1/2
16 x,-y+1/2,z+1/2

loop_
_atom_site_label
_atom_site_fract_x
_atom_site_fract_y
_atom_site_fract_z
Mn .0 .0 .0
Cl1 .75 .75 .50870(5)
Cl2 .0419(3) .0 .09100(10)
N -.0240(10) .0 .4169(4)
C1 .072(2) .040(3) .3699(6)
C2 -.019(3) -.049(3) .3272(7)
C3 .094(3) .0 .2800(5)

loop_
_geom_angle_atom_site_label_1
_geom_angle_atom_site_label_2
_geom_angle_atom_site_label_3
_geom_angle
_geom_angle_publ_flag
Cl1 Mn Cl2 89.92(7) yes
Cl1 Mn Cl1 91.46(4) yes
N C1 C2 113(2) yes
C1 C2 C3 109(2) yes

loop_
_geom_bond_atom_site_label_1
_geom_bond_atom_site_label_2
_geom_bond_distance
_geom_bond_publ_flag
Mn Cl1 2.6100(10) yes
Mn Cl2 2.460(3) yes
N C1 1.48(2) yes
C1 C2 1.45(3) yes
C2 C3 1.52(3) yes
N Cl2 3.6537(7) yes
N Cl2 3.226(8) yes
N Cl1 3.378(7) yes
